data_7025484
loop_
_publ_author_name
'Constable, Edwin C.'
'Zhang, Guoqi'
'Housecroft, Catherine E.'
'Zampese, Jennifer A.'

_publ_section_title
;
 Mix and match: templating chiral Schiff base ligands to suit the needs of
 the metal ion.
;
_journal_issue 22
_journal_name_full 'Dalton transactions (Cambridge, England : 2003)'
_journal_page_first 5332
_journal_page_last 5340
_journal_paper_doi 10.1039/c001145b
_journal_volume 39
_journal_year 2010
_chemical_absolute_configuration ad
_chemical_formula_moiety 'C40 H38 Fe N6, 2(F6 P), C2 H3 N'
_chemical_formula_sum 'C42 H41 F12 Fe N7 P2'
_chemical_formula_weight 989.61
_chemical_name_systematic
;
?
;
_space_group_IT_number 19
_symmetry_cell_setting orthorhombic
_symmetry_space_group_name_Hall 'P 2ac 2ab'
_symmetry_space_group_name_H-M 'P 21 21 21'
_atom_sites_solution_hydrogens geom
_atom_sites_solution_primary direct
_atom_sites_solution_secondary difmap
_audit_creation_method SHELXL-97
_cell_angle_alpha 90.00
_cell_angle_beta 90.00
_cell_angle_gamma 90.00
_cell_formula_units_Z 4
_cell_length_a 9.908(2)
_cell_length_b 15.486(3)
_cell_length_c 27.657(6)
_cell_measurement_temperature 173(2)
_cell_volume 4243.6(15)
_computing_cell_refinement 'Stoe IPDS'
_computing_data_collection 'Stoe IPDS'
_computing_data_reduction 'Stoe IPDS'
_computing_molecular_graphics 'Bruker SHELXTL'
_computing_publication_material 'Bruker SHELXTL'
_computing_structure_refinement 'SHELXL-97 (Sheldrick, 1997)'
_computing_structure_solution 'SHELXS-97 (Sheldrick, 1990)'
_diffrn_ambient_temperature 173(2)
_diffrn_measured_fraction_theta_full 0.998
_diffrn_measured_fraction_theta_max 0.998
_diffrn_measurement_device_type 'Stoe IPDS'
_diffrn_measurement_method '\w scans'
_diffrn_radiation_monochromator graphite
_diffrn_radiation_source 'fine-focus sealed tube'
_diffrn_radiation_type MoK\a
_diffrn_radiation_wavelength 0.71073
_diffrn_reflns_av_R_equivalents 0.0628
_diffrn_reflns_av_sigmaI/netI 0.0278
_diffrn_reflns_limit_h_max 13
_diffrn_reflns_limit_h_min -12
_diffrn_reflns_limit_k_max 20
_diffrn_reflns_limit_k_min -20
_diffrn_reflns_limit_l_max 36
_diffrn_reflns_limit_l_min -36
_diffrn_reflns_number 65615
_diffrn_reflns_theta_full 28.00
_diffrn_reflns_theta_max 28.00
_diffrn_reflns_theta_min 2.53
_exptl_absorpt_coefficient_mu 0.525
_exptl_absorpt_correction_T_max 0.9493
_exptl_absorpt_correction_T_min 0.8583
_exptl_absorpt_correction_type multi-scan
_exptl_absorpt_process_details '(Blessing 1951)'
_exptl_crystal_colour black
_exptl_crystal_density_diffrn 1.549
_exptl_crystal_density_method 'not measured'
_exptl_crystal_description block
_exptl_crystal_F_000 2024
_exptl_crystal_size_max 0.30
_exptl_crystal_size_mid 0.11
_exptl_crystal_size_min 0.10
_refine_diff_density_max 0.714
_refine_diff_density_min -0.483
_refine_diff_density_rms 0.054
_refine_ls_abs_structure_details 'Flack H D (1983), Acta Cryst. A39, 876-881'
_refine_ls_abs_structure_Flack 0.012(10)
_refine_ls_extinction_method none
_refine_ls_goodness_of_fit_ref 1.076
_refine_ls_hydrogen_treatment constr
_refine_ls_matrix_type full
_refine_ls_number_parameters 615
_refine_ls_number_reflns 10228
_refine_ls_number_restraints 12
_refine_ls_restrained_S_all 1.090
_refine_ls_R_factor_all 0.0368
_refine_ls_R_factor_gt 0.0355
_refine_ls_shift/su_max 0.009
_refine_ls_shift/su_mean 0.000
_refine_ls_structure_factor_coef Fsqd
_refine_ls_weighting_details 'calc w=1/[\s^2^(Fo^2^)+(0.0435P)^2^+2.3680P] where P=(Fo^2^+2Fc^2^)/3'
_refine_ls_weighting_scheme calc
_refine_ls_wR_factor_gt 0.0913
_refine_ls_wR_factor_ref 0.0920
_reflns_number_gt 9937
_reflns_number_total 10228
_reflns_threshold_expression >2sigma(I)
_cod_data_source_file c001145b.txt
_cod_data_source_block gq121
_cod_depositor_comments
;
The following automatic conversions were performed:

'_symmetry_cell_setting' value 'Orthorhombic' changed to
'orthorhombic' according to
/home/saulius/struct/CIF-dictionaries/cif_core.dic dictionary named
'cif_core.dic' version 2.4.2 from 2011-04-26.

Automatic conversion script
Id: cif_fix_values 1891 2012-01-12 08:04:46Z andrius 
;
_cod_original_cell_volume 4243.4(15)
_cod_original_sg_symbol_Hall P2ac2ab
_cod_original_sg_symbol_H-M P2(1)2(1)2(1)
_cod_database_code 7025484

loop_
_symmetry_equiv_pos_as_xyz
'x, y, z'
'-x+1/2, -y, z+1/2'
'-x, y+1/2, -z+1/2'
'x+1/2, -y+1/2, -z'

loop_
_atom_site_label
_atom_site_type_symbol
_atom_site_fract_x
_atom_site_fract_y
_atom_site_fract_z
_atom_site_U_iso_or_equiv
_atom_site_adp_type
_atom_site_occupancy
_atom_site_symmetry_multiplicity
_atom_site_calc_flag
_atom_site_refinement_flags
_atom_site_disorder_assembly
_atom_site_disorder_group
Fe1 Fe 0.67500(3) 0.038245(17) 0.143249(9) 0.01742(6) Uani 1 1 d . . .
N1 N 0.78391(17) 0.14065(11) 0.12718(6) 0.0193(3) Uani 1 1 d . . .
N2 N 0.81648(17) -0.01731(10) 0.10962(6) 0.0187(3) Uani 1 1 d . . .
N3 N 0.60771(18) -0.08444(11) 0.15134(7) 0.0235(3) Uani 1 1 d . . .
H3A H 0.5696 -0.0913 0.1814 0.028 Uiso 1 1 calc R . .
H3C H 0.5432 -0.0965 0.1284 0.028 Uiso 1 1 calc R . .
C1 C 0.7633(2) 0.22340(12) 0.13942(8) 0.0230(4) Uani 1 1 d . . .
H1A H 0.6856 0.2376 0.1579 0.028 Uiso 1 1 calc R . .
C2 C 0.8509(2) 0.28894(13) 0.12618(8) 0.0263(4) Uani 1 1 d . . .
H2A H 0.8326 0.3470 0.1352 0.032 Uiso 1 1 calc R . .
C3 C 0.9647(2) 0.26913(14) 0.09985(8) 0.0267(4) Uani 1 1 d . . .
H3B H 1.0255 0.3133 0.0901 0.032 Uiso 1 1 calc R . .
C4 C 0.9890(2) 0.18380(14) 0.08777(8) 0.0250(4) Uani 1 1 d . . .
H4A H 1.0672 0.1683 0.0699 0.030 Uiso 1 1 calc R . .
C5 C 0.8977(2) 0.12149(13) 0.10211(7) 0.0203(4) Uani 1 1 d . . .
C6 C 0.91175(19) 0.02952(13) 0.09223(7) 0.0212(4) Uani 1 1 d . . .
H6A H 0.9852 0.0062 0.0744 0.025 Uiso 1 1 calc R . .
C7 C 0.80303(19) -0.11120(12) 0.10135(7) 0.0194(4) Uani 1 1 d . . .
H7A H 0.7434 -0.1192 0.0725 0.023 Uiso 1 1 calc R . .
C8 C 0.9347(2) -0.15590(12) 0.09070(8) 0.0218(4) Uani 1 1 d . . .
C9 C 0.9723(2) -0.16877(14) 0.04260(9) 0.0286(4) Uani 1 1 d . . .
H9A H 0.9130 -0.1515 0.0174 0.034 Uiso 1 1 calc R . .
C10 C 1.0955(3) -0.20669(17) 0.03118(10) 0.0378(6) Uani 1 1 d . . .
H10A H 1.1209 -0.2142 -0.0017 0.045 Uiso 1 1 calc R . .
C11 C 1.1802(3) -0.23328(16) 0.06755(11) 0.0407(6) Uani 1 1 d . . .
H11A H 1.2634 -0.2604 0.0598 0.049 Uiso 1 1 calc R . .
C12 C 1.1454(2) -0.22085(17) 0.11515(11) 0.0395(6) Uani 1 1 d . . .
H12A H 1.2049 -0.2391 0.1401 0.047 Uiso 1 1 calc R . .
C13 C 1.0231(2) -0.18156(15) 0.12703(9) 0.0309(5) Uani 1 1 d . . .
H13A H 1.0001 -0.1723 0.1600 0.037 Uiso 1 1 calc R . .
C14 C 0.7249(2) -0.14394(12) 0.14573(8) 0.0204(3) Uani 1 1 d . . .
H14A H 0.7843 -0.1367 0.1747 0.024 Uiso 1 1 calc R . .
C15 C 0.6848(2) -0.23833(12) 0.14273(8) 0.0239(4) Uani 1 1 d . . .
C16 C 0.5913(2) -0.26702(15) 0.10895(9) 0.0311(5) Uani 1 1 d . . .
H16A H 0.5523 -0.2274 0.0868 0.037 Uiso 1 1 calc R . .
C17 C 0.5550(3) -0.35333(16) 0.10750(11) 0.0402(6) Uani 1 1 d . . .
H17A H 0.4907 -0.3725 0.0844 0.048 Uiso 1 1 calc R . .
C18 C 0.6111(3) -0.41152(15) 0.13906(11) 0.0426(6) Uani 1 1 d . . .
H18A H 0.5857 -0.4706 0.1377 0.051 Uiso 1 1 calc R . .
C19 C 0.7035(3) -0.38438(16) 0.17252(10) 0.0425(6) Uani 1 1 d . . .
H19A H 0.7423 -0.4247 0.1944 0.051 Uiso 1 1 calc R . .
C20 C 0.7411(3) -0.29714(15) 0.17457(9) 0.0339(5) Uani 1 1 d . . .
H20A H 0.8053 -0.2784 0.1978 0.041 Uiso 1 1 calc R . .
N4 N 0.75105(17) 0.04145(11) 0.20905(6) 0.0205(3) Uani 1 1 d . . .
N5 N 0.52968(17) 0.09210(10) 0.17548(6) 0.0195(3) Uani 1 1 d . . .
N6 N 0.56062(17) 0.05771(11) 0.08426(6) 0.0216(3) Uani 1 1 d . . .
H6B H 0.6138 0.0764 0.0591 0.026 Uiso 1 1 calc R . .
H6C H 0.5201 0.0068 0.0752 0.026 Uiso 1 1 calc R . .
C21 C 0.8729(2) 0.01555(13) 0.22418(8) 0.0247(4) Uani 1 1 d . . .
H21A H 0.9311 -0.0125 0.2019 0.030 Uiso 1 1 calc R . .
C22 C 0.9171(2) 0.02818(15) 0.27117(8) 0.0302(4) Uani 1 1 d . . .
H22A H 1.0036 0.0081 0.2808 0.036 Uiso 1 1 calc R . .
C23 C 0.8348(3) 0.07013(17) 0.30396(8) 0.0351(5) Uani 1 1 d . . .
H23A H 0.8639 0.0795 0.3363 0.042 Uiso 1 1 calc R . .
C24 C 0.7089(2) 0.09822(16) 0.28874(8) 0.0312(5) Uani 1 1 d . . .
H24A H 0.6499 0.1269 0.3105 0.037 Uiso 1 1 calc R . .
C25 C 0.6704(2) 0.08370(12) 0.24115(7) 0.0232(4) Uani 1 1 d . . .
C26 C 0.5420(2) 0.10989(13) 0.22072(7) 0.0232(4) Uani 1 1 d . . .
H26A H 0.4734 0.1376 0.2390 0.028 Uiso 1 1 calc R . .
C27 C 0.40512(19) 0.10557(12) 0.14700(7) 0.0204(4) Uani 1 1 d . . .
H27A H 0.3555 0.0494 0.1462 0.024 Uiso 1 1 calc R . .
C28 C 0.3103(2) 0.17243(13) 0.16755(7) 0.0220(4) Uani 1 1 d . . .
C29 C 0.1885(2) 0.14591(13) 0.18806(8) 0.0242(4) Uani 1 1 d . . .
H29A H 0.1656 0.0863 0.1884 0.029 Uiso 1 1 calc R . .
C30 C 0.1007(2) 0.20565(15) 0.20787(8) 0.0286(4) Uani 1 1 d . . .
H30A H 0.0181 0.1869 0.2218 0.034 Uiso 1 1 calc R . .
C31 C 0.1329(2) 0.29301(16) 0.20744(9) 0.0308(5) Uani 1 1 d . . .
H31A H 0.0724 0.3341 0.2208 0.037 Uiso 1 1 calc R . .
C32 C 0.2533(3) 0.31942(15) 0.18744(10) 0.0353(5) Uani 1 1 d . . .
H32A H 0.2761 0.3790 0.1873 0.042 Uiso 1 1 calc R . .
C33 C 0.3415(2) 0.25974(14) 0.16747(9) 0.0325(5) Uani 1 1 d . . .
H33A H 0.4240 0.2788 0.1536 0.039 Uiso 1 1 calc R . .
C34 C 0.4549(2) 0.12403(13) 0.09538(7) 0.0218(4) Uani 1 1 d . . .
H34A H 0.4998 0.1819 0.0955 0.026 Uiso 1 1 calc R . .
C35 C 0.3469(2) 0.12551(13) 0.05699(7) 0.0225(4) Uani 1 1 d . . .
C36 C 0.3264(2) 0.19904(14) 0.02933(8) 0.0267(4) Uani 1 1 d . . .
H36A H 0.3758 0.2501 0.0363 0.032 Uiso 1 1 calc R . .
C37 C 0.2338(2) 0.19868(17) -0.00867(8) 0.0318(5) Uani 1 1 d . . .
H37A H 0.2192 0.2498 -0.0269 0.038 Uiso 1 1 calc R . .
C38 C 0.1633(3) 0.12458(17) -0.01996(8) 0.0337(5) Uani 1 1 d . . .
H38A H 0.1020 0.1240 -0.0464 0.040 Uiso 1 1 calc R . .
C39 C 0.1830(2) 0.05047(15) 0.00779(8) 0.0306(4) Uani 1 1 d . . .
H39A H 0.1348 -0.0008 0.0003 0.037 Uiso 1 1 calc R . .
C40 C 0.2721(2) 0.05125(14) 0.04611(8) 0.0263(4) Uani 1 1 d . . .
H40A H 0.2828 0.0009 0.0653 0.032 Uiso 1 1 calc R . .
P1 P 0.25740(7) 0.47022(4) 0.04511(2) 0.03295(13) Uani 1 1 d . . .
F10 F 0.1052(3) 0.44486(19) 0.04614(19) 0.1381(17) Uani 1 1 d . . .
F11 F 0.2187(3) 0.54411(14) 0.00729(9) 0.0733(6) Uani 1 1 d . . .
F12 F 0.4088(2) 0.49733(16) 0.04026(14) 0.0921(9) Uani 1 1 d . . .
F13 F 0.2802(3) 0.40592(14) 0.00050(8) 0.0780(8) Uani 1 1 d . . .
F14 F 0.2364(4) 0.5369(2) 0.08634(9) 0.1080(11) Uani 1 1 d . . .
F15 F 0.2921(4) 0.39451(17) 0.07968(9) 0.1037(11) Uani 1 1 d . . .
P2 P 1.30451(8) -0.12277(4) 0.24151(3) 0.03782(15) Uani 1 1 d U . .
F20 F 1.1879(2) -0.19481(17) 0.24140(10) 0.0785(7) Uani 1 1 d . A .
F21 F 1.4189(4) -0.05394(19) 0.24058(9) 0.1061(12) Uani 1 1 d . A .
F22 F 1.2049(5) -0.0739(2) 0.20308(17) 0.0827(17) Uani 0.618(6) 1 d P A 1
F23 F 1.2219(4) -0.0780(2) 0.28398(16) 0.0660(14) Uani 0.618(6) 1 d P A 1
F24 F 1.3677(4) -0.1719(3) 0.19643(16) 0.0656(14) Uani 0.618(6) 1 d P A 1
F25 F 1.3845(4) -0.1785(4) 0.2774(2) 0.0817(19) Uani 0.618(6) 1 d P A 1
F22' F 1.3206(8) -0.1118(6) 0.18551(19) 0.075(3) Uani 0.382(6) 1 d P A 2
F23' F 1.2335(14) -0.0373(7) 0.2451(5) 0.160(5) Uani 0.382(6) 1 d PU A 2
F24' F 1.4061(13) -0.1976(6) 0.2385(5) 0.144(4) Uani 0.382(6) 1 d PU A 2
F25' F 1.3214(9) -0.1185(6) 0.30000(19) 0.086(3) Uani 0.382(6) 1 d P A 2
N100 N -0.0390(2) 0.61548(14) -0.03570(9) 0.0390(5) Uani 1 1 d . . .
C100 C -0.0633(3) 0.61193(16) 0.00456(10) 0.0354(5) Uani 1 1 d . . .
C101 C -0.0957(3) 0.60539(19) 0.05575(10) 0.0435(6) Uani 1 1 d . . .
H10B H -0.1691 0.6455 0.0635 0.065 Uiso 1 1 calc R . .
H10C H -0.0158 0.6201 0.0750 0.065 Uiso 1 1 calc R . .
H10D H -0.1239 0.5462 0.0632 0.065 Uiso 1 1 calc R . .

loop_
_atom_site_aniso_label
_atom_site_aniso_U_11
_atom_site_aniso_U_22
_atom_site_aniso_U_33
_atom_site_aniso_U_23
_atom_site_aniso_U_13
_atom_site_aniso_U_12
Fe1 0.01703(11) 0.01620(11) 0.01902(12) -0.00133(10) 0.00404(10) -0.00023(10)
N1 0.0205(8) 0.0192(7) 0.0182(7) -0.0006(6) 0.0017(6) 0.0008(6)
N2 0.0192(7) 0.0177(7) 0.0194(7) 0.0000(5) 0.0009(6) 0.0010(6)
N3 0.0221(8) 0.0197(7) 0.0288(9) -0.0013(6) 0.0052(7) -0.0013(6)
C1 0.0251(9) 0.0194(8) 0.0246(9) -0.0010(7) 0.0043(8) 0.0001(7)
C2 0.0312(11) 0.0194(9) 0.0285(10) -0.0022(7) 0.0008(8) -0.0028(8)
C3 0.0285(10) 0.0236(10) 0.0281(10) 0.0016(8) 0.0014(8) -0.0055(8)
C4 0.0219(9) 0.0249(10) 0.0283(10) 0.0009(8) 0.0056(8) -0.0034(8)
C5 0.0190(9) 0.0208(9) 0.0211(9) -0.0002(7) 0.0023(7) -0.0012(7)
C6 0.0195(8) 0.0209(9) 0.0232(9) -0.0025(7) 0.0047(7) 0.0012(7)
C7 0.0213(9) 0.0166(8) 0.0205(8) -0.0027(6) 0.0026(7) 0.0010(7)
C8 0.0230(9) 0.0156(8) 0.0269(10) -0.0037(7) 0.0021(8) 0.0013(7)
C9 0.0299(11) 0.0268(10) 0.0290(11) -0.0034(8) 0.0054(9) 0.0024(9)
C10 0.0356(13) 0.0372(12) 0.0407(13) -0.0082(10) 0.0165(11) 0.0030(10)
C11 0.0272(11) 0.0324(11) 0.0625(17) -0.0069(11) 0.0109(12) 0.0051(11)
C12 0.0278(12) 0.0347(12) 0.0561(16) -0.0044(11) -0.0078(11) 0.0109(9)
C13 0.0281(11) 0.0309(11) 0.0338(11) -0.0046(9) -0.0029(9) 0.0049(9)
C14 0.0224(8) 0.0162(8) 0.0225(9) -0.0008(7) 0.0011(8) 0.0008(7)
C15 0.0288(9) 0.0183(8) 0.0246(9) 0.0002(7) 0.0050(9) -0.0006(8)
C16 0.0348(12) 0.0235(10) 0.0351(12) -0.0002(9) -0.0026(10) -0.0025(9)
C17 0.0416(14) 0.0298(12) 0.0494(15) -0.0087(11) -0.0003(12) -0.0109(10)
C18 0.0533(15) 0.0206(10) 0.0537(16) -0.0032(10) 0.0178(14) -0.0079(10)
C19 0.0588(18) 0.0238(11) 0.0449(14) 0.0106(10) 0.0049(12) 0.0032(11)
C20 0.0458(14) 0.0250(10) 0.0308(11) 0.0043(9) -0.0026(10) 0.0004(10)
N4 0.0234(8) 0.0174(7) 0.0208(7) 0.0000(6) 0.0033(6) -0.0017(7)
N5 0.0199(7) 0.0159(7) 0.0227(8) -0.0004(6) 0.0045(6) 0.0000(6)
N6 0.0189(7) 0.0237(8) 0.0221(8) -0.0029(6) 0.0031(6) 0.0010(6)
C21 0.0237(9) 0.0219(9) 0.0284(10) -0.0002(7) 0.0010(8) -0.0003(7)
C22 0.0306(10) 0.0298(11) 0.0300(10) 0.0056(9) -0.0043(8) -0.0011(9)
C23 0.0405(13) 0.0422(12) 0.0225(10) 0.0001(9) -0.0036(10) -0.0068(11)
C24 0.0355(12) 0.0358(11) 0.0223(10) -0.0045(8) 0.0049(8) -0.0023(9)
C25 0.0271(9) 0.0216(9) 0.0208(9) -0.0007(7) 0.0049(8) -0.0029(8)
C26 0.0248(9) 0.0215(9) 0.0233(9) -0.0018(7) 0.0080(7) -0.0021(8)
C27 0.0182(8) 0.0178(8) 0.0252(9) -0.0003(7) 0.0037(7) 0.0013(7)
C28 0.0218(9) 0.0224(9) 0.0218(9) -0.0005(7) 0.0038(8) 0.0027(8)
C29 0.0209(9) 0.0249(9) 0.0270(9) 0.0001(7) 0.0020(8) 0.0019(8)
C30 0.0230(10) 0.0330(11) 0.0299(11) -0.0001(9) 0.0071(8) 0.0048(9)
C31 0.0320(11) 0.0303(11) 0.0300(11) -0.0026(9) 0.0041(9) 0.0123(9)
C32 0.0389(13) 0.0203(10) 0.0467(14) -0.0030(9) 0.0088(11) 0.0048(10)
C33 0.0305(11) 0.0219(9) 0.0452(13) -0.0018(9) 0.0140(10) -0.0011(9)
C34 0.0194(8) 0.0220(9) 0.0239(9) -0.0025(7) 0.0028(7) 0.0003(7)
C35 0.0183(9) 0.0233(9) 0.0260(9) -0.0020(7) 0.0029(7) 0.0025(7)
C36 0.0260(10) 0.0258(9) 0.0283(10) 0.0022(8) 0.0027(9) -0.0033(9)
C37 0.0285(11) 0.0397(12) 0.0274(11) 0.0067(9) 0.0008(9) 0.0010(10)
C38 0.0288(11) 0.0477(13) 0.0246(10) -0.0050(9) -0.0006(9) 0.0015(11)
C39 0.0222(9) 0.0327(11) 0.0368(11) -0.0088(9) 0.0024(9) -0.0024(9)
C40 0.0232(9) 0.0232(9) 0.0325(10) -0.0036(8) 0.0021(8) 0.0018(8)
P1 0.0349(3) 0.0305(3) 0.0335(3) 0.0027(2) 0.0040(2) 0.0002(3)
F10 0.0481(13) 0.0722(17) 0.294(5) 0.051(2) 0.040(2) -0.0165(13)
F11 0.0855(16) 0.0522(11) 0.0822(15) 0.0295(11) -0.0012(12) 0.0081(11)
F12 0.0317(10) 0.0757(15) 0.169(3) -0.0377(17) -0.0013(13) 0.0016(10)
F13 0.132(2) 0.0515(11) 0.0507(11) -0.0186(9) -0.0085(13) 0.0007(13)
F14 0.169(3) 0.0930(18) 0.0618(14) -0.0332(14) 0.0208(17) 0.050(2)
F15 0.181(3) 0.0785(15) 0.0512(12) 0.0297(11) 0.0068(17) 0.055(2)
P2 0.0496(4) 0.0266(3) 0.0373(3) 0.0062(2) 0.0148(3) 0.0032(3)
F20 0.0587(13) 0.0844(15) 0.0924(17) -0.0129(13) 0.0242(13) -0.0247(12)
F21 0.157(3) 0.101(2) 0.0604(13) -0.0130(13) 0.0384(16) -0.096(2)
F22 0.111(4) 0.055(2) 0.082(3) 0.0168(19) -0.039(3) 0.007(2)
F23 0.072(3) 0.054(2) 0.072(3) -0.0240(18) 0.027(2) -0.0088(18)
F24 0.062(2) 0.065(2) 0.071(3) -0.026(2) 0.0404(19) -0.0225(19)
F25 0.058(2) 0.100(4) 0.086(4) 0.061(3) -0.006(2) 0.001(2)
F22' 0.084(5) 0.104(6) 0.035(3) -0.009(3) 0.009(3) -0.043(5)
F23' 0.217(10) 0.116(7) 0.147(9) -0.020(7) -0.016(8) 0.127(7)
F24' 0.187(10) 0.087(6) 0.157(10) -0.023(6) -0.042(8) 0.078(6)
F25' 0.104(6) 0.117(6) 0.036(3) 0.018(3) 0.022(3) -0.050(6)
N100 0.0438(12) 0.0309(10) 0.0423(12) -0.0037(9) 0.0049(10) -0.0043(9)
C100 0.0308(12) 0.0261(11) 0.0494(15) -0.0068(10) 0.0020(10) -0.0027(9)
C101 0.0473(15) 0.0413(14) 0.0419(14) -0.0064(11) 0.0101(12) -0.0014(12)

loop_
_atom_type_symbol
_atom_type_description
_atom_type_scat_dispersion_real
_atom_type_scat_dispersion_imag
_atom_type_scat_source
C C 0.0033 0.0016 'International Tables Vol C Tables 4.2.6.8 and 6.1.1.4'
H H 0.0000 0.0000 'International Tables Vol C Tables 4.2.6.8 and 6.1.1.4'
N N 0.0061 0.0033 'International Tables Vol C Tables 4.2.6.8 and 6.1.1.4'
O O 0.0106 0.0060 'International Tables Vol C Tables 4.2.6.8 and 6.1.1.4'
F F 0.0171 0.0103 'International Tables Vol C Tables 4.2.6.8 and 6.1.1.4'
P P 0.1023 0.0942 'International Tables Vol C Tables 4.2.6.8 and 6.1.1.4'
Fe Fe 0.3463 0.8444 'International Tables Vol C Tables 4.2.6.8 and 6.1.1.4'

loop_
_geom_angle_atom_site_label_1
_geom_angle_atom_site_label_2
_geom_angle_atom_site_label_3
_geom_angle
N5 Fe1 N2 178.17(8)
N5 Fe1 N1 99.72(7)
N2 Fe1 N1 81.31(7)
N5 Fe1 N4 81.05(7)
N2 Fe1 N4 100.51(7)
N1 Fe1 N4 88.78(7)
N5 Fe1 N6 83.51(7)
N2 Fe1 N6 95.00(7)
N1 Fe1 N6 90.28(7)
N4 Fe1 N6 164.14(7)
N5 Fe1 N3 96.38(7)
N2 Fe1 N3 82.62(7)
N1 Fe1 N3 163.87(7)
N4 Fe1 N3 92.72(7)
N6 Fe1 N3 92.57(7)
C1 N1 C5 117.69(17)
C1 N1 Fe1 128.98(14)
C5 N1 Fe1 113.25(13)
C6 N2 C7 124.33(17)
C6 N2 Fe1 118.21(13)
C7 N2 Fe1 117.21(12)
C14 N3 Fe1 108.17(12)
C14 N3 H3A 110.1
Fe1 N3 H3A 110.1
C14 N3 H3C 110.1
Fe1 N3 H3C 110.1
H3A N3 H3C 108.4
N1 C1 C2 122.56(19)
N1 C1 H1A 118.7
C2 C1 H1A 118.7
C3 C2 C1 119.33(19)
C3 C2 H2A 120.3
C1 C2 H2A 120.3
C2 C3 C4 118.9(2)
C2 C3 H3B 120.6
C4 C3 H3B 120.6
C5 C4 C3 118.9(2)
C5 C4 H4A 120.5
C3 C4 H4A 120.5
N1 C5 C4 122.58(19)
N1 C5 C6 112.91(17)
C4 C5 C6 124.51(18)
N2 C6 C5 114.30(17)
N2 C6 H6A 122.9
C5 C6 H6A 122.9
N2 C7 C8 113.85(16)
N2 C7 C14 104.26(15)
C8 C7 C14 116.16(16)
N2 C7 H7A 107.4
C8 C7 H7A 107.4
C14 C7 H7A 107.4
C13 C8 C9 118.7(2)
C13 C8 C7 122.37(19)
C9 C8 C7 118.88(19)
C10 C9 C8 120.7(2)
C10 C9 H9A 119.6
C8 C9 H9A 119.6
C11 C10 C9 119.8(2)
C11 C10 H10A 120.1
C9 C10 H10A 120.1
C10 C11 C12 120.4(2)
C10 C11 H11A 119.8
C12 C11 H11A 119.8
C11 C12 C13 120.3(3)
C11 C12 H12A 119.8
C13 C12 H12A 119.8
C8 C13 C12 120.1(2)
C8 C13 H13A 120.0
C12 C13 H13A 120.0
N3 C14 C15 113.41(16)
N3 C14 C7 105.76(15)
C15 C14 C7 113.96(16)
N3 C14 H14A 107.8
C15 C14 H14A 107.8
C7 C14 H14A 107.8
C20 C15 C16 119.1(2)
C20 C15 C14 119.6(2)
C16 C15 C14 121.31(19)
C17 C16 C15 120.1(2)
C17 C16 H16A 120.0
C15 C16 H16A 120.0
C18 C17 C16 120.7(3)
C18 C17 H17A 119.7
C16 C17 H17A 119.7
C19 C18 C17 120.0(2)
C19 C18 H18A 120.0
C17 C18 H18A 120.0
C18 C19 C20 120.1(2)
C18 C19 H19A 120.0
C20 C19 H19A 120.0
C15 C20 C19 120.1(2)
C15 C20 H20A 120.0
C19 C20 H20A 120.0
C21 N4 C25 117.97(18)
C21 N4 Fe1 128.74(14)
C25 N4 Fe1 112.95(14)
C26 N5 C27 124.53(17)
C26 N5 Fe1 118.76(15)
C27 N5 Fe1 116.58(13)
C34 N6 Fe1 109.28(12)
C34 N6 H6B 109.8
Fe1 N6 H6B 109.8
C34 N6 H6C 109.8
Fe1 N6 H6C 109.8
H6B N6 H6C 108.3
N4 C21 C22 122.4(2)
N4 C21 H21A 118.8
C22 C21 H21A 118.8
C23 C22 C21 119.7(2)
C23 C22 H22A 120.2
C21 C22 H22A 120.2
C22 C23 C24 118.6(2)
C22 C23 H23A 120.7
C24 C23 H23A 120.7
C23 C24 C25 118.9(2)
C23 C24 H24A 120.5
C25 C24 H24A 120.5
N4 C25 C24 122.3(2)
N4 C25 C26 113.27(18)
C24 C25 C26 124.4(2)
N5 C26 C25 113.73(18)
N5 C26 H26A 123.1
C25 C26 H26A 123.1
N5 C27 C28 114.57(16)
N5 C27 C34 104.64(15)
C28 C27 C34 114.97(16)
N5 C27 H27A 107.4
C28 C27 H27A 107.4
C34 C27 H27A 107.4
C33 C28 C29 118.71(19)
C33 C28 C27 121.97(19)
C29 C28 C27 119.32(17)
C30 C29 C28 120.5(2)
C30 C29 H29A 119.7
C28 C29 H29A 119.7
C29 C30 C31 120.2(2)
C29 C30 H30A 119.9
C31 C30 H30A 119.9
C32 C31 C30 119.4(2)
C32 C31 H31A 120.3
C30 C31 H31A 120.3
C31 C32 C33 120.5(2)
C31 C32 H32A 119.7
C33 C32 H32A 119.7
C32 C33 C28 120.6(2)
C32 C33 H33A 119.7
C28 C33 H33A 119.7
N6 C34 C35 111.22(16)
N6 C34 C27 106.71(16)
C35 C34 C27 115.38(16)
N6 C34 H34A 107.8
C35 C34 H34A 107.8
C27 C34 H34A 107.8
C36 C35 C40 118.6(2)
C36 C35 C34 120.31(19)
C40 C35 C34 120.95(19)
C35 C36 C37 120.6(2)
C35 C36 H36A 119.7
C37 C36 H36A 119.7
C38 C37 C36 120.5(2)
C38 C37 H37A 119.8
C36 C37 H37A 119.8
C37 C38 C39 119.3(2)
C37 C38 H38A 120.4
C39 C38 H38A 120.4
C40 C39 C38 120.4(2)
C40 C39 H39A 119.8
C38 C39 H39A 119.8
C39 C40 C35 120.7(2)
C39 C40 H40A 119.6
C35 C40 H40A 119.6
F15 P1 F14 94.57(16)
F15 P1 F10 90.7(2)
F14 P1 F10 91.4(2)
F15 P1 F12 92.5(2)
F14 P1 F12 90.75(19)
F10 P1 F12 176.0(2)
F15 P1 F11 176.67(16)
F14 P1 F11 88.41(15)
F10 P1 F11 87.73(17)
F12 P1 F11 88.94(16)
F15 P1 F13 88.49(13)
F14 P1 F13 176.74(16)
F10 P1 F13 89.7(2)
F12 P1 F13 88.01(16)
F11 P1 F13 88.55(13)
F23' P2 F25 133.9(5)
F23' P2 F24' 167.0(8)
F23' P2 F21 74.9(6)
F25 P2 F21 91.1(2)
F24' P2 F21 92.2(5)
F23' P2 F22' 91.0(6)
F25 P2 F22' 130.4(4)
F24' P2 F22' 87.8(6)
F21 P2 F22' 80.5(3)
F23' P2 F24 131.2(6)
F25 P2 F24 92.0(3)
F24' P2 F24 48.6(5)
F21 P2 F24 91.58(16)
F23' P2 F23 47.6(5)
F25 P2 F23 91.8(3)
F24' P2 F23 134.8(6)
F21 P2 F23 95.09(17)
F22' P2 F23 137.4(4)
F24 P2 F23 172.2(2)
F23' P2 F20 106.0(6)
F25 P2 F20 89.0(2)
F24' P2 F20 87.0(5)
F21 P2 F20 178.70(15)
F22' P2 F20 98.4(3)
F24 P2 F20 87.12(15)
F23 P2 F20 86.21(16)
F23' P2 F25' 86.9(6)
F25 P2 F25' 47.7(4)
F24' P2 F25' 91.0(6)
F21 P2 F25' 85.1(2)
F22' P2 F25' 165.5(3)
F24 P2 F25' 139.4(4)
F23 P2 F25' 45.6(4)
F20 P2 F25' 96.0(2)
F23' P2 F22 49.7(5)
F25 P2 F22 172.4(2)
F24' P2 F22 135.2(6)
F21 P2 F22 96.4(2)
F22' P2 F22 50.9(4)
F24 P2 F22 87.1(3)
F23 P2 F22 88.2(3)
F20 P2 F22 83.5(2)
F25' P2 F22 133.5(4)
N100 C100 C101 178.7(3)
C100 C101 H10B 109.5
C100 C101 H10C 109.5
H10B C101 H10C 109.5
C100 C101 H10D 109.5
H10B C101 H10D 109.5
H10C C101 H10D 109.5

loop_
_geom_bond_atom_site_label_1
_geom_bond_atom_site_label_2
_geom_bond_distance
Fe1 N5 1.8876(17)
Fe1 N2 1.8894(17)
Fe1 N1 1.9689(17)
Fe1 N4 1.9704(17)
Fe1 N6 2.0093(18)
Fe1 N3 2.0259(17)
N1 C1 1.341(2)
N1 C5 1.356(2)
N2 C6 1.284(3)
N2 C7 1.478(2)
N3 C14 1.490(3)
N3 H3A 0.9200
N3 H3C 0.9200
C1 C2 1.385(3)
C1 H1A 0.9500
C2 C3 1.377(3)
C2 H2A 0.9500
C3 C4 1.384(3)
C3 H3B 0.9500
C4 C5 1.381(3)
C4 H4A 0.9500
C5 C6 1.457(3)
C6 H6A 0.9500
C7 C8 1.506(3)
C7 C14 1.537(3)
C7 H7A 1.0000
C8 C13 1.391(3)
C8 C9 1.395(3)
C9 C10 1.391(3)
C9 H9A 0.9500
C10 C11 1.374(4)
C10 H10A 0.9500
C11 C12 1.374(4)
C11 H11A 0.9500
C12 C13 1.395(3)
C12 H12A 0.9500
C13 H13A 0.9500
C14 C15 1.517(3)
C14 H14A 1.0000
C15 C20 1.384(3)
C15 C16 1.388(3)
C16 C17 1.385(3)
C16 H16A 0.9500
C17 C18 1.372(4)
C17 H17A 0.9500
C18 C19 1.368(4)
C18 H18A 0.9500
C19 C20 1.403(3)
C19 H19A 0.9500
C20 H20A 0.9500
N4 C21 1.339(3)
N4 C25 1.362(3)
N5 C26 1.287(3)
N5 C27 1.479(3)
N6 C34 1.499(3)
N6 H6B 0.9200
N6 H6C 0.9200
C21 C22 1.385(3)
C21 H21A 0.9500
C22 C23 1.382(4)
C22 H22A 0.9500
C23 C24 1.387(4)
C23 H23A 0.9500
C24 C25 1.388(3)
C24 H24A 0.9500
C25 C26 1.450(3)
C26 H26A 0.9500
C27 C28 1.509(3)
C27 C34 1.538(3)
C27 H27A 1.0000
C28 C33 1.387(3)
C28 C29 1.396(3)
C29 C30 1.383(3)
C29 H29A 0.9500
C30 C31 1.390(3)
C30 H30A 0.9500
C31 C32 1.377(4)
C31 H31A 0.9500
C32 C33 1.386(3)
C32 H32A 0.9500
C33 H33A 0.9500
C34 C35 1.508(3)
C34 H34A 1.0000
C35 C36 1.387(3)
C35 C40 1.401(3)
C36 C37 1.395(3)
C36 H36A 0.9500
C37 C38 1.379(4)
C37 H37A 0.9500
C38 C39 1.394(4)
C38 H38A 0.9500
C39 C40 1.379(3)
C39 H39A 0.9500
C40 H40A 0.9500
P1 F15 1.551(2)
P1 F14 1.552(2)
P1 F10 1.559(3)
P1 F12 1.564(2)
P1 F11 1.597(2)
P1 F13 1.602(2)
P2 F23' 1.502(7)
P2 F25 1.536(4)
P2 F24' 1.537(8)
P2 F21 1.556(2)
P2 F22' 1.566(5)
P2 F24 1.589(3)
P2 F23 1.590(3)
P2 F20 1.606(2)
P2 F25' 1.628(6)
P2 F22 1.635(4)
N100 C100 1.141(4)
C100 C101 1.455(4)
C101 H10B 0.9800
C101 H10C 0.9800
C101 H10D 0.9800
